data_7703979
loop_
_publ_author_name
'Bora, Sanchay J.'
'Paul, Rima'
'Dutta, Anurag'
'Goswami, Shyam'
'Guha, Ankur K.'
'Thakur, Ashim J.'

_publ_section_title
;
 Trinuclear Mn<sup>2+</sup>/Zn<sup>2+</sup> based microporous coordination
 polymers as efficient catalysts for ipso-hydroxylation of boronic acids.
;
_journal_issue 17
_journal_name_full 'Dalton transactions (Cambridge, England : 2003)'
_journal_page_first 5454
_journal_page_last 5462
_journal_paper_doi 10.1039/d0dt00794c
_journal_volume 49
_journal_year 2020
_chemical_formula_moiety 'C52 H32 Mn3 N2 O12, 2(C3 H7 N O)'
_chemical_formula_sum 'C58 H46 Mn3 N4 O14'
_chemical_formula_weight 1187.81
_space_group_crystal_system orthorhombic
_space_group_IT_number 60
_space_group_name_Hall '-P 2n 2ab'
_space_group_name_H-M_alt 'P b c n'
_atom_sites_solution_hydrogens geom
_audit_creation_method SHELXL-2018/3
_audit_update_record
;
2020-03-01 deposited with the CCDC.	2020-04-06 downloaded from the CCDC.
;
_cell_angle_alpha 90
_cell_angle_beta 90
_cell_angle_gamma 90
_cell_formula_units_Z 4
_cell_length_a 14.5419(9)
_cell_length_b 25.0959(17)
_cell_length_c 18.1368(12)
_cell_measurement_reflns_used 28622
_cell_measurement_temperature 296(2)
_cell_measurement_theta_max 25.248
_cell_measurement_theta_min 1.618
_cell_volume 6618.9(7)
_computing_structure_refinement 'SHELXL-2018/3 (Sheldrick, 2018)'
_diffrn_ambient_temperature 296(2)
_diffrn_measured_fraction_theta_full 0.994
_diffrn_measured_fraction_theta_max 0.994
_diffrn_measurement_device_type 'Bruker APEX-II CCD'
_diffrn_measurement_method '\f and \w scans'
_diffrn_radiation_type MoK\a
_diffrn_radiation_wavelength 0.71073
_diffrn_reflns_av_R_equivalents 0.0418
_diffrn_reflns_av_unetI/netI 0.0371
_diffrn_reflns_Laue_measured_fraction_full 0.994
_diffrn_reflns_Laue_measured_fraction_max 0.994
_diffrn_reflns_limit_h_max 10
_diffrn_reflns_limit_h_min -17
_diffrn_reflns_limit_k_max 30
_diffrn_reflns_limit_k_min -29
_diffrn_reflns_limit_l_max 20
_diffrn_reflns_limit_l_min -21
_diffrn_reflns_number 28622
_diffrn_reflns_point_group_measured_fraction_full 0.994
_diffrn_reflns_point_group_measured_fraction_max 0.994
_diffrn_reflns_theta_full 25.242
_diffrn_reflns_theta_max 25.248
_diffrn_reflns_theta_min 1.618
_exptl_absorpt_coefficient_mu 0.622
_exptl_absorpt_correction_T_max 0.928
_exptl_absorpt_correction_T_min 0.836
_exptl_absorpt_correction_type multi-scan
_exptl_absorpt_process_details 'Sadabs, Bruker-AXS'
_exptl_crystal_colour colorless
_exptl_crystal_density_diffrn 1.192
_exptl_crystal_description block
_exptl_crystal_F_000 2436
_exptl_crystal_size_max 0.32
_exptl_crystal_size_mid 0.24
_exptl_crystal_size_min 0.12
_refine_diff_density_max 2.002
_refine_diff_density_min -0.906
_refine_diff_density_rms 0.160
_refine_ls_extinction_coef 0.0060(10)
_refine_ls_extinction_expression Fc^*^=kFc[1+0.001xFc^2^\l^3^/sin(2\q)]^-1/4^
_refine_ls_extinction_method 'SHELXL-2018/3 (Sheldrick 2018)'
_refine_ls_goodness_of_fit_ref 1.050
_refine_ls_hydrogen_treatment constr
_refine_ls_matrix_type full
_refine_ls_number_parameters 387
_refine_ls_number_reflns 5957
_refine_ls_number_restraints 36
_refine_ls_restrained_S_all 1.060
_refine_ls_R_factor_all 0.1049
_refine_ls_R_factor_gt 0.0826
_refine_ls_shift/su_max 0.000
_refine_ls_shift/su_mean 0.000
_refine_ls_structure_factor_coef Fsqd
_refine_ls_weighting_details 'w=1/[\s^2^(Fo^2^)+(0.1745P)^2^+13.7154P] where P=(Fo^2^+2Fc^2^)/3'
_refine_ls_weighting_scheme calc
_refine_ls_wR_factor_gt 0.2459
_refine_ls_wR_factor_ref 0.2731
_reflns_Friedel_coverage 0.000
_reflns_number_gt 4304
_reflns_number_total 5957
_reflns_threshold_expression 'I > 2\s(I)'
_cod_data_source_file d0dt00794c2.cif
_cod_data_source_block MnCP
_cod_depositor_comments 'Adding full bibliography for 7703979--7703980.cif.'
_cod_database_code 7703979
_shelx_shelxl_version_number 2018/3
_shelx_space_group_comment
;
The symmetry employed for this shelxl refinement is uniquely defined
by the following loop, which should always be used as a source of
symmetry information in preference to the above space-group names.
They are only intended as comments.
;

loop_
_space_group_symop_operation_xyz
'x, y, z'
'x+1/2, -y+1/2, -z'
'-x, y, -z+1/2'
'-x+1/2, -y+1/2, z+1/2'
'-x, -y, -z'
'-x-1/2, y-1/2, z'
'x, -y, z-1/2'
'x-1/2, y-1/2, -z-1/2'

loop_
_atom_site_label
_atom_site_type_symbol
_atom_site_fract_x
_atom_site_fract_y
_atom_site_fract_z
_atom_site_U_iso_or_equiv
_atom_site_adp_type
_atom_site_occupancy
_atom_site_site_symmetry_order
_atom_site_calc_flag
_atom_site_refinement_flags_posn
_atom_site_refinement_flags_adp
_atom_site_refinement_flags_occupancy
_atom_site_disorder_assembly
_atom_site_disorder_group
Mn1 Mn 0.96467(4) 0.14812(2) 0.05701(3) 0.0223(3) Uani 1 1 d . . . . .
Mn2 Mn 1.000000 0.14848(3) 0.250000 0.0195(3) Uani 1 2 d S T P . .
O1 O 1.0305(4) 0.21435(19) 0.0744(3) 0.0670(13) Uani 1 1 d . . . . .
O2A O 1.0897(5) 0.1910(3) 0.1796(5) 0.054(2) Uani 0.5 1 d . . P . .
O2B O 1.0130(9) 0.2197(4) 0.1953(5) 0.081(3) Uani 0.5 1 d . . P . .
O4 O 0.8330(4) 0.1520(2) 0.0796(3) 0.0788(16) Uani 1 1 d . . . . .
O3A O 0.8864(6) 0.1682(5) 0.1891(6) 0.075(3) Uani 0.5 1 d . . P . .
O3B O 0.8833(6) 0.1267(4) 0.1842(6) 0.066(3) Uani 0.5 1 d . . P . .
O5 O 1.0330(3) 0.08265(19) 0.0725(2) 0.0602(12) Uani 1 1 d . . . . .
O7 O 0.4045(10) 0.1782(8) 1.0338(7) 0.272(9) Uani 1 1 d . . . . .
O8A O 1.0845(6) 0.1050(4) 0.1827(5) 0.053(2) Uani 0.5 1 d . . P . .
O8B O 1.0237(8) 0.0784(4) 0.1941(5) 0.065(3) Uani 0.5 1 d . . P . .
N1 N 0.9746(4) 0.14791(19) -0.0568(3) 0.0525(14) Uani 1 1 d . . . . .
N2 N 0.2832(7) 0.1728(5) 0.9614(6) 0.124(3) Uani 1 1 d . . . . .
C1 C 1.0612(6) 0.2299(3) 0.1331(4) 0.080(2) Uani 1 1 d . . . . .
C2 C 1.1114(7) 0.2810(3) 0.1344(4) 0.0907(18) Uani 1 1 d . U . . .
C3 C 1.1253(7) 0.3087(3) 0.0751(4) 0.0942(17) Uani 1 1 d . U . . .
H3 H 1.102643 0.295902 0.030546 0.113 Uiso 1 1 calc R U . . .
C4 C 1.1728(8) 0.3566(3) 0.0757(5) 0.0948(17) Uani 1 1 d . U . . .
H4 H 1.176706 0.375687 0.031843 0.114 Uiso 1 1 calc R U . . .
C5 C 1.2127(7) 0.3767(4) 0.1350(4) 0.0917(18) Uani 1 1 d . U . . .
C6 C 1.2075(11) 0.3459(4) 0.1935(6) 0.152(5) Uani 1 1 d . U . . .
H6 H 1.237628 0.356103 0.236477 0.182 Uiso 1 1 calc R U . . .
C7 C 1.1576(10) 0.2981(5) 0.1929(5) 0.163(5) Uani 1 1 d . U . . .
H7 H 1.156856 0.277362 0.235410 0.195 Uiso 1 1 calc R U . . .
C8 C 0.9519(6) 0.1908(3) -0.0963(3) 0.069(2) Uani 1 1 d . . . . .
H8 H 0.928919 0.220601 -0.072011 0.083 Uiso 1 1 calc R U . . .
C9 C 0.9613(6) 0.1924(3) -0.1716(4) 0.075(2) Uani 1 1 d . . . . .
H9 H 0.945282 0.223037 -0.197524 0.090 Uiso 1 1 calc R U . . .
C10 C 0.9945(5) 0.1485(2) -0.2087(3) 0.0565(17) Uani 1 1 d . . . . .
C11 C 1.0160(5) 0.1042(3) -0.1683(4) 0.0621(18) Uani 1 1 d . . . . .
H11 H 1.037973 0.073777 -0.191550 0.074 Uiso 1 1 calc R U . . .
C12 C 1.0049(5) 0.1050(3) -0.0930(3) 0.0549(16) Uani 1 1 d . . . . .
H12 H 1.019129 0.074470 -0.066248 0.066 Uiso 1 1 calc R U . . .
C13 C 0.8215(5) 0.1514(3) 0.1462(4) 0.0598(18) Uani 1 1 d . . . . .
C14 C 0.7262(4) 0.1557(3) 0.1767(4) 0.0593(17) Uani 1 1 d . . . . .
C15 C 0.7102(5) 0.1504(4) 0.2508(4) 0.101(4) Uani 1 1 d . . . . .
H15 H 0.759691 0.145644 0.282547 0.121 Uiso 1 1 calc R U . . .
C16 C 0.6231(5) 0.1518(4) 0.2790(5) 0.097(3) Uani 1 1 d . . . . .
H16 H 0.614549 0.147187 0.329411 0.116 Uiso 1 1 calc R U . . .
C17 C 0.5487(4) 0.1597(3) 0.2351(4) 0.0598(17) Uani 1 1 d . . . . .
C18 C 0.5656(5) 0.1666(4) 0.1597(4) 0.082(2) Uani 1 1 d . . . . .
H18 H 0.516928 0.173755 0.127917 0.098 Uiso 1 1 calc R U . . .
C19 C 0.6520(5) 0.1631(4) 0.1327(4) 0.077(2) Uani 1 1 d . . . . .
H19 H 0.660778 0.165773 0.082005 0.093 Uiso 1 1 calc R U . . .
C20 C 1.0674(5) 0.0688(3) 0.1315(3) 0.0634(18) Uani 1 1 d . . . . .
C21 C 1.1274(5) 0.0204(3) 0.1323(3) 0.0619(17) Uani 1 1 d . . . . .
C22 C 1.1490(5) -0.0061(3) 0.0659(3) 0.0621(18) Uani 1 1 d . . . . .
H22 H 1.127743 0.006905 0.020991 0.075 Uiso 1 1 calc R U . . .
C23 C 1.2018(5) -0.0512(3) 0.0687(3) 0.0626(18) Uani 1 1 d . . . . .
H23 H 1.216225 -0.068385 0.024726 0.075 Uiso 1 1 calc R U . . .
C24 C 1.2347(5) -0.0725(3) 0.1340(3) 0.0600(17) Uani 1 1 d . . . . .
C25 C 1.2103(5) -0.0464(3) 0.1991(4) 0.073(2) Uani 1 1 d . . . . .
H25 H 1.229239 -0.060252 0.244140 0.087 Uiso 1 1 calc R U . . .
C26 C 1.1592(6) -0.0008(3) 0.1977(4) 0.078(2) Uani 1 1 d . . . . .
H26 H 1.145498 0.016401 0.241777 0.094 Uiso 1 1 calc R U . . .
C27 C 0.3627(14) 0.1872(10) 0.9762(10) 0.258(13) Uani 1 1 d . . . . .
H27 H 0.393665 0.206574 0.940269 0.309 Uiso 1 1 calc R U . . .
C28 C 0.2467(15) 0.1398(9) 1.0159(14) 0.275(13) Uani 1 1 d . . . . .
H28A H 0.213713 0.111018 0.993220 0.412 Uiso 1 1 calc R U . . .
H28B H 0.205488 0.160035 1.046394 0.412 Uiso 1 1 calc R U . . .
H28C H 0.295608 0.125759 1.045600 0.412 Uiso 1 1 calc R U . . .
C29 C 0.2348(14) 0.1853(13) 0.8953(11) 0.288(13) Uani 1 1 d . . . . .
H29A H 0.184315 0.208584 0.906529 0.432 Uiso 1 1 calc R U . . .
H29B H 0.211890 0.153150 0.873380 0.432 Uiso 1 1 calc R U . . .
H29C H 0.275705 0.202747 0.861400 0.432 Uiso 1 1 calc R U . . .

loop_
_atom_site_aniso_label
_atom_site_aniso_U_11
_atom_site_aniso_U_22
_atom_site_aniso_U_33
_atom_site_aniso_U_23
_atom_site_aniso_U_13
_atom_site_aniso_U_12
Mn1 0.0241(5) 0.0255(4) 0.0172(4) -0.0005(2) 0.0030(2) 0.0004(3)
Mn2 0.0224(6) 0.0202(5) 0.0159(5) 0.000 0.0018(3) 0.000
O1 0.088(4) 0.063(3) 0.050(3) 0.002(2) 0.001(2) -0.024(2)
O2A 0.047(5) 0.057(5) 0.057(5) 0.018(4) 0.000(4) -0.003(4)
O2B 0.142(10) 0.047(5) 0.054(6) 0.003(4) 0.026(6) -0.010(6)
O4 0.047(3) 0.123(5) 0.067(3) -0.013(3) 0.009(2) 0.002(3)
O3A 0.044(5) 0.111(9) 0.070(6) 0.034(7) -0.011(5) 0.000(6)
O3B 0.043(5) 0.065(6) 0.089(7) -0.020(6) -0.009(5) 0.012(5)
O5 0.077(3) 0.059(3) 0.045(2) -0.002(2) -0.001(2) 0.021(2)
O7 0.213(13) 0.49(2) 0.119(7) 0.031(12) -0.060(9) -0.172(15)
O8A 0.044(5) 0.058(5) 0.057(5) -0.014(4) 0.001(4) 0.004(4)
O8B 0.093(8) 0.043(5) 0.058(6) -0.006(4) 0.016(5) 0.010(5)
N1 0.064(4) 0.057(3) 0.036(3) 0.001(2) 0.000(2) 0.005(2)
N2 0.090(6) 0.162(9) 0.122(7) 0.004(7) -0.015(6) -0.021(6)
C1 0.111(6) 0.077(5) 0.051(4) 0.016(4) -0.014(4) -0.045(5)
C2 0.139(4) 0.083(3) 0.050(3) 0.006(2) -0.003(3) -0.061(3)
C3 0.142(4) 0.087(3) 0.054(2) 0.005(2) -0.002(3) -0.061(3)
C4 0.142(4) 0.088(3) 0.055(2) 0.004(2) -0.001(3) -0.061(3)
C5 0.137(4) 0.086(3) 0.052(3) 0.003(2) -0.001(3) -0.059(3)
C6 0.248(11) 0.140(8) 0.068(5) 0.018(5) -0.030(7) -0.129(8)
C7 0.272(11) 0.150(8) 0.066(5) 0.025(6) -0.031(7) -0.131(8)
C8 0.111(6) 0.056(4) 0.040(3) -0.001(3) 0.004(4) 0.014(4)
C9 0.120(7) 0.063(4) 0.042(3) 0.005(3) 0.005(4) 0.013(4)
C10 0.078(5) 0.057(4) 0.034(3) 0.003(3) 0.003(3) 0.001(3)
C11 0.084(5) 0.061(4) 0.041(3) -0.005(3) 0.003(3) 0.011(4)
C12 0.073(4) 0.053(4) 0.039(3) 0.002(3) 0.002(3) 0.009(3)
C13 0.041(3) 0.089(5) 0.050(4) 0.002(3) 0.001(3) -0.002(3)
C14 0.043(4) 0.084(5) 0.051(4) 0.007(3) 0.001(3) 0.005(3)
C15 0.040(4) 0.207(12) 0.056(5) 0.020(5) 0.000(3) 0.012(5)
C16 0.043(4) 0.192(11) 0.055(4) 0.013(5) 0.003(3) 0.007(5)
C17 0.043(4) 0.085(5) 0.051(4) -0.002(3) 0.003(3) -0.003(3)
C18 0.043(4) 0.150(8) 0.053(4) 0.009(4) 0.002(3) 0.002(5)
C19 0.039(4) 0.145(7) 0.047(4) 0.010(4) 0.003(3) 0.014(4)
C20 0.085(5) 0.067(4) 0.039(3) -0.012(3) -0.003(3) 0.032(4)
C21 0.079(5) 0.062(4) 0.044(3) -0.006(3) 0.001(3) 0.021(4)
C22 0.080(5) 0.059(4) 0.047(3) -0.005(3) 0.000(3) 0.020(4)
C23 0.084(5) 0.056(4) 0.048(3) -0.006(3) 0.003(3) 0.020(4)
C24 0.071(4) 0.054(4) 0.055(4) -0.003(3) -0.003(3) 0.019(3)
C25 0.090(5) 0.075(5) 0.053(4) 0.000(3) -0.006(4) 0.025(4)
C26 0.108(6) 0.077(5) 0.049(4) -0.009(3) -0.004(4) 0.042(5)
C27 0.200(19) 0.44(3) 0.137(14) 0.033(18) -0.044(13) -0.19(2)
C28 0.164(18) 0.37(3) 0.29(3) 0.13(2) 0.07(2) -0.024(18)
C29 0.176(18) 0.49(4) 0.20(2) 0.02(3) -0.091(17) 0.00(2)

loop_
_atom_type_symbol
_atom_type_description
_atom_type_scat_dispersion_real
_atom_type_scat_dispersion_imag
_atom_type_scat_source
C C 0.0033 0.0016 'International Tables Vol C Tables 4.2.6.8 and 6.1.1.4'
N N 0.0061 0.0033 'International Tables Vol C Tables 4.2.6.8 and 6.1.1.4'
O O 0.0106 0.0060 'International Tables Vol C Tables 4.2.6.8 and 6.1.1.4'
Mn Mn 0.3368 0.7283 'International Tables Vol C Tables 4.2.6.8 and 6.1.1.4'
H H 0.0000 0.0000 'International Tables Vol C Tables 4.2.6.8 and 6.1.1.4'

loop_
_geom_angle_atom_site_label_1
_geom_angle_atom_site_label_2
_geom_angle_atom_site_label_3
_geom_angle
_geom_angle_site_symmetry_1
_geom_angle_site_symmetry_3
_geom_angle_publ_flag
O5 Mn1 O1 116.6(2) . . ?
O5 Mn1 O4 120.8(2) . . ?
O1 Mn1 O4 113.9(2) . . ?
O5 Mn1 N1 96.14(19) . . ?
O1 Mn1 N1 97.5(2) . . ?
O4 Mn1 N1 106.0(2) . . ?
O5 Mn1 C13 110.0(2) . . ?
O1 Mn1 C13 105.2(2) . . ?
O4 Mn1 C13 25.8(2) . . ?
N1 Mn1 C13 131.8(2) . . ?
O8A Mn2 O8A 115.6(5) 3_755 . ?
O8A Mn2 O3A 88.1(4) 3_755 . ?
O8A Mn2 O3A 107.0(4) . . ?
O8A Mn2 O3A 107.0(4) 3_755 3_755 ?
O8A Mn2 O3A 88.1(4) . 3_755 ?
O3A Mn2 O3A 152.0(7) . 3_755 ?
O8A Mn2 O2B 96.9(4) 3_755 3_755 ?
O8A Mn2 O2B 143.9(4) . 3_755 ?
O3A Mn2 O2B 88.6(5) . 3_755 ?
O3A Mn2 O2B 66.6(5) 3_755 3_755 ?
O8A Mn2 O2B 143.9(4) 3_755 . ?
O8A Mn2 O2B 96.9(4) . . ?
O3A Mn2 O2B 66.6(5) . . ?
O3A Mn2 O2B 88.6(5) 3_755 . ?
O2B Mn2 O2B 58.9(5) 3_755 . ?
O8A Mn2 O8B 31.8(3) 3_755 3_755 ?
O8A Mn2 O8B 86.5(4) . 3_755 ?
O3A Mn2 O8B 109.7(4) . 3_755 ?
O3A Mn2 O8B 94.4(5) 3_755 3_755 ?
O2B Mn2 O8B 119.4(4) 3_755 3_755 ?
O2B Mn2 O8B 175.5(4) . 3_755 ?
O8A Mn2 O8B 86.5(4) 3_755 . ?
O8A Mn2 O8B 31.8(3) . . ?
O3A Mn2 O8B 94.4(5) . . ?
O3A Mn2 O8B 109.7(4) 3_755 . ?
O2B Mn2 O8B 175.5(4) 3_755 . ?
O2B Mn2 O8B 119.4(4) . . ?
O8B Mn2 O8B 62.7(5) 3_755 . ?
O8A Mn2 O2A 62.5(4) 3_755 3_755 ?
O8A Mn2 O2A 178.0(3) . 3_755 ?
O3A Mn2 O2A 72.9(4) . 3_755 ?
O3A Mn2 O2A 92.9(4) 3_755 3_755 ?
O2B Mn2 O2A 38.0(4) 3_755 3_755 ?
O2B Mn2 O2A 84.8(4) . 3_755 ?
O8B Mn2 O2A 91.7(4) 3_755 3_755 ?
O8B Mn2 O2A 146.3(4) . 3_755 ?
O8A Mn2 O2A 178.0(3) 3_755 . ?
O8A Mn2 O2A 62.5(4) . . ?
O3A Mn2 O2A 92.9(4) . . ?
O3A Mn2 O2A 72.9(4) 3_755 . ?
O2B Mn2 O2A 84.8(4) 3_755 . ?
O2B Mn2 O2A 38.0(4) . . ?
O8B Mn2 O2A 146.3(4) 3_755 . ?
O8B Mn2 O2A 91.7(4) . . ?
O2A Mn2 O2A 119.4(5) 3_755 . ?
O8A Mn2 O3B 73.8(4) 3_755 . ?
O8A Mn2 O3B 90.4(3) . . ?
O3A Mn2 O3B 28.8(4) . . ?
O3A Mn2 O3B 178.5(4) 3_755 . ?
O2B Mn2 O3B 114.7(5) 3_755 . ?
O2B Mn2 O3B 91.5(5) . . ?
O8B Mn2 O3B 85.6(4) 3_755 . ?
O8B Mn2 O3B 69.0(4) . . ?
O2A Mn2 O3B 88.7(3) 3_755 . ?
O2A Mn2 O3B 106.3(4) . . ?
O8A Mn2 O3B 90.4(3) 3_755 3_755 ?
O8A Mn2 O3B 73.8(4) . 3_755 ?
O3A Mn2 O3B 178.5(4) . 3_755 ?
O3A Mn2 O3B 28.8(4) 3_755 3_755 ?
O2B Mn2 O3B 91.5(5) 3_755 3_755 ?
O2B Mn2 O3B 114.7(5) . 3_755 ?
O8B Mn2 O3B 69.0(4) 3_755 3_755 ?
O8B Mn2 O3B 85.6(4) . 3_755 ?
O2A Mn2 O3B 106.3(4) 3_755 3_755 ?
O2A Mn2 O3B 88.7(3) . 3_755 ?
O3B Mn2 O3B 150.5(6) . 3_755 ?
C1 O1 Mn1 126.7(5) . . ?
C1 O2A O2B 59.8(7) . . ?
C1 O2A Mn2 123.5(6) . . ?
O2B O2A Mn2 68.5(5) . . ?
C1 O2B O2A 60.0(7) . . ?
C1 O2B Mn2 128.0(8) . . ?
O2A O2B Mn2 73.5(5) . . ?
C13 O4 Mn1 109.9(5) . . ?
O3B O3A C13 66.0(9) . . ?
O3B O3A Mn2 80.7(8) . . ?
C13 O3A Mn2 146.4(10) . . ?
O3A O3B C13 66.3(8) . . ?
O3A O3B Mn2 70.5(8) . . ?
C13 O3B Mn2 136.6(8) . . ?
C20 O5 Mn1 125.0(4) . . ?
O8B O8A C20 64.7(7) . . ?
O8B O8A Mn2 74.7(6) . . ?
C20 O8A Mn2 132.2(6) . . ?
O8A O8B C20 64.8(7) . . ?
O8A O8B Mn2 73.4(6) . . ?
C20 O8B Mn2 131.2(7) . . ?
C8 N1 C12 117.9(5) . . ?
C8 N1 Mn1 121.1(4) . . ?
C12 N1 Mn1 121.0(4) . . ?
C27 N2 C28 112.0(16) . . ?
C27 N2 C29 125.3(17) . . ?
C28 N2 C29 122.6(17) . . ?
O1 C1 O2B 118.5(8) . . ?
O1 C1 O2A 115.0(8) . . ?
O2B C1 O2A 60.2(6) . . ?
O1 C1 C2 118.3(6) . . ?
O2B C1 C2 114.1(8) . . ?
O2A C1 C2 117.8(7) . . ?
C3 C2 C7 114.3(8) . . ?
C3 C2 C1 122.0(7) . . ?
C7 C2 C1 123.0(7) . . ?
C2 C3 C4 122.4(7) . . ?
C5 C4 C3 123.7(7) . . ?
C6 C5 C4 114.0(8) . . ?
C6 C5 C24 123.0(8) . 6_865 ?
C4 C5 C24 122.8(7) . 6_865 ?
C5 C6 C7 121.8(9) . . ?
C2 C7 C6 123.0(9) . . ?
N1 C8 C9 122.3(6) . . ?
C8 C9 C10 119.7(7) . . ?
C11 C10 C9 118.0(6) . . ?
C11 C10 C10 120.6(5) . 3_754 ?
C9 C10 C10 121.4(5) . 3_754 ?
C10 C11 C12 119.6(6) . . ?
N1 C12 C11 122.6(6) . . ?
O4 C13 O3B 116.1(7) . . ?
O4 C13 O3A 119.4(7) . . ?
O3B C13 O3A 47.7(6) . . ?
O4 C13 C14 119.5(6) . . ?
O3B C13 C14 118.8(7) . . ?
O3A C13 C14 115.4(7) . . ?
O4 C13 Mn1 44.3(3) . . ?
O3B C13 Mn1 76.3(6) . . ?
O3A C13 Mn1 78.7(6) . . ?
C14 C13 Mn1 163.8(5) . . ?
C19 C14 C15 117.1(7) . . ?
C19 C14 C13 122.0(6) . . ?
C15 C14 C13 120.9(6) . . ?
C16 C15 C14 121.5(7) . . ?
C17 C16 C15 121.5(7) . . ?
C16 C17 C18 116.8(6) . . ?
C16 C17 C17 122.3(8) . 3_655 ?
C18 C17 C17 120.9(8) . 3_655 ?
C19 C18 C17 120.7(7) . . ?
C18 C19 C14 122.4(7) . . ?
O5 C20 O8B 120.0(7) . . ?
O5 C20 O8A 119.5(7) . . ?
O8B C20 O8A 50.5(5) . . ?
O5 C20 C21 118.3(5) . . ?
O8B C20 C21 114.8(7) . . ?
O8A C20 C21 116.2(7) . . ?
C26 C21 C22 118.6(6) . . ?
C26 C21 C20 121.1(6) . . ?
C22 C21 C20 120.3(6) . . ?
C23 C22 C21 118.9(6) . . ?
C22 C23 C24 122.9(6) . . ?
C23 C24 C25 117.1(6) . . ?
C23 C24 C5 121.2(6) . 6_855 ?
C25 C24 C5 121.5(6) . 6_855 ?
C26 C25 C24 121.1(6) . . ?
C25 C26 C21 121.4(6) . . ?
O7 C27 N2 126.3(18) . . ?

loop_
_geom_bond_atom_site_label_1
_geom_bond_atom_site_label_2
_geom_bond_distance
_geom_bond_site_symmetry_2
_geom_bond_publ_flag
Mn1 O5 1.941(4) . ?
Mn1 O1 1.944(5) . ?
Mn1 O4 1.960(5) . ?
Mn1 N1 2.069(5) . ?
Mn1 C13 2.638(7) . ?
Mn2 O8A 2.048(8) 3_755 ?
Mn2 O8A 2.048(8) . ?
Mn2 O3A 2.048(9) . ?
Mn2 O3A 2.048(9) 3_755 ?
Mn2 O2B 2.052(9) 3_755 ?
Mn2 O2B 2.052(9) . ?
Mn2 O8B 2.061(8) 3_755 ?
Mn2 O8B 2.061(8) . ?
Mn2 O2A 2.114(8) 3_755 ?
Mn2 O2A 2.114(8) . ?
Mn2 O3B 2.145(10) . ?
Mn2 O3B 2.145(10) 3_755 ?
O1 C1 1.219(8) . ?
O2A C1 1.356(11) . ?
O2A O2B 1.358(13) . ?
O2B C1 1.354(12) . ?
O4 C13 1.220(8) . ?
O3A O3B 1.046(14) . ?
O3A C13 1.295(12) . ?
O3B C13 1.291(12) . ?
O5 C20 1.231(7) . ?
O7 C27 1.23(2) . ?
O8A O8B 1.127(12) . ?
O8A C20 1.322(10) . ?
O8B C20 1.321(11) . ?
N1 C8 1.335(8) . ?
N1 C12 1.337(8) . ?
N2 C27 1.240(17) . ?
N2 C28 1.394(19) . ?
N2 C29 1.426(18) . ?
C1 C2 1.475(10) . ?
C2 C3 1.296(10) . ?
C2 C7 1.326(12) . ?
C3 C4 1.386(10) . ?
C4 C5 1.324(11) . ?
C5 C6 1.314(12) . ?
C5 C24 1.488(10) 6_865 ?
C6 C7 1.403(12) . ?
C8 C9 1.373(9) . ?
C9 C10 1.379(9) . ?
C10 C11 1.366(9) . ?
C10 C10 1.508(13) 3_754 ?
C11 C12 1.375(8) . ?
C13 C14 1.496(9) . ?
C14 C19 1.355(9) . ?
C14 C15 1.370(10) . ?
C15 C16 1.367(11) . ?
C16 C17 1.358(10) . ?
C17 C18 1.400(10) . ?
C17 C17 1.515(12) 3_655 ?
C18 C19 1.351(10) . ?
C20 C21 1.496(9) . ?
C21 C26 1.379(9) . ?
C21 C22 1.411(9) . ?
C22 C23 1.370(9) . ?
C23 C24 1.384(9) . ?
C24 C25 1.396(9) . ?
C25 C26 1.364(9) . ?
